data_4038004
loop_
_publ_author_name
'Duong, Adam'
'Levesque, Alexandre'
'Homand, Clara'
'Maris, Thierry'
'Wuest, James D.'

_publ_section_title
;
 Controlling Molecular Organization by Using Phenyl Embraces of Multiple
 Trityl Groups.
;
_journal_name_full 'The Journal of organic chemistry'
_journal_paper_doi 10.1021/acs.joc.9b02974
_journal_year 2020
_chemical_formula_moiety 'C26 H19 N'
_chemical_formula_sum 'C26 H19 N'
_chemical_formula_weight 345.42
_space_group_crystal_system orthorhombic
_space_group_IT_number 56
_space_group_name_Hall '-P 2ab 2ac'
_space_group_name_H-M_alt 'P c c n'
_atom_sites_solution_hydrogens geom
_audit_creation_date 2015-11-24
_audit_creation_method
;
Olex2 1.2
(compiled 2015.09.30 svn.r3233 for OlexSys, GUI svn.r5103)
;
_cell_angle_alpha 90
_cell_angle_beta 90
_cell_angle_gamma 90
_cell_formula_units_Z 8
_cell_length_a 15.0812(2)
_cell_length_b 34.7282(6)
_cell_length_c 7.2597(1)
_cell_measurement_reflns_used 9115
_cell_measurement_temperature 150
_cell_measurement_theta_max 67.516
_cell_measurement_theta_min 2.545
_cell_volume 3802.22(10)
_computing_cell_refinement 'SAINT v7.46A (Bruker, 2008)'
_computing_data_collection 'APEX2 v2.1-0 (Bruker AXS, 2006a)'
_computing_data_reduction 'SAINT v7.46A (Bruker, 2008)'
_computing_molecular_graphics 'Olex2 (Dolomanov et al., 2009)'
_computing_publication_material 'Olex2 (Dolomanov et al., 2009)'
_computing_structure_refinement 'XL (Sheldrick, 2008)'
_computing_structure_solution 'SHELXS97 (Sheldrick, 2008)'
_diffrn_ambient_temperature 150
_diffrn_detector_area_resol_mean 8.3
_diffrn_measured_fraction_theta_full 0.996
_diffrn_measured_fraction_theta_max 0.994
_diffrn_measurement_device_type 'Bruker Microstar'
_diffrn_measurement_method \w
_diffrn_radiation_monochromator 'Helios optics'
_diffrn_radiation_source 'Rotating Anode'
_diffrn_radiation_type CuK\a
_diffrn_radiation_wavelength 1.54178
_diffrn_reflns_av_R_equivalents 0.091
_diffrn_reflns_av_unetI/netI 0.0565
_diffrn_reflns_Laue_measured_fraction_full 0.996
_diffrn_reflns_Laue_measured_fraction_max 0.994
_diffrn_reflns_limit_h_max 18
_diffrn_reflns_limit_h_min -18
_diffrn_reflns_limit_k_max 41
_diffrn_reflns_limit_k_min -41
_diffrn_reflns_limit_l_max 8
_diffrn_reflns_limit_l_min -8
_diffrn_reflns_number 61578
_diffrn_reflns_point_group_measured_fraction_full 0.996
_diffrn_reflns_point_group_measured_fraction_max 0.994
_diffrn_reflns_theta_full 67.679
_diffrn_reflns_theta_max 68.014
_diffrn_reflns_theta_min 2.545
_diffrn_source 'Bruker Microstar Rotating Anode Generator'
_exptl_absorpt_coefficient_mu 0.531
_exptl_absorpt_correction_T_max 0.7531
_exptl_absorpt_correction_T_min 0.6332
_exptl_absorpt_correction_type multi-scan
_exptl_absorpt_process_details
;
SADABS-2007/4 (Bruker,2007/4) was used for absorption correction.
wR2(int) was 0.1008 before and 0.0911 after correction.
The Ratio of minimum to maximum transmission is 0.8408.
The \l/2 correction factor is 0.0015.
;
_exptl_crystal_colour Colorless
_exptl_crystal_density_diffrn 1.207
_exptl_crystal_density_method 'not measured'
_exptl_crystal_description block
_exptl_crystal_F_000 1456
_exptl_crystal_size_max 0.18
_exptl_crystal_size_mid 0.12
_exptl_crystal_size_min 0.12
_refine_diff_density_max 0.157
_refine_diff_density_min -0.164
_refine_diff_density_rms 0.041
_refine_ls_extinction_method none
_refine_ls_goodness_of_fit_ref 1.041
_refine_ls_hydrogen_treatment constr
_refine_ls_matrix_type full
_refine_ls_number_parameters 334
_refine_ls_number_reflns 3449
_refine_ls_number_restraints 27
_refine_ls_restrained_S_all 1.040
_refine_ls_R_factor_all 0.0508
_refine_ls_R_factor_gt 0.0499
_refine_ls_shift/su_max 0.001
_refine_ls_shift/su_mean 0.000
_refine_ls_structure_factor_coef Fsqd
_refine_ls_weighting_details 'w=1/[\s^2^(Fo^2^)+(0.0885P)^2^] where P=(Fo^2^+2Fc^2^)/3'
_refine_ls_weighting_scheme calc
_refine_ls_wR_factor_gt 0.1169
_refine_ls_wR_factor_ref 0.1171
_reflns_Friedel_coverage 0.000
_reflns_number_gt 2957
_reflns_number_total 3449
_reflns_threshold_expression 'I > 2\s(I)'
_cod_data_source_file jo9b02974_si_001.cif
_cod_data_source_block jw1344
_cod_database_code 4038004
_shelx_space_group_comment
;
The symmetry employed for this shelxl refinement is uniquely defined
by the following loop, which should always be used as a source of
symmetry information in preference to the above space-group names.
They are only intended as comments.
;
_olex2_refinement_description
;
1. Fixed Uiso
 At 1.2 times of:
  All C(H) groups
2. Restrained distances
 C15-C16 = C16-C17 = C17-C18 = C18-C19 = C19-C20 = C20-C15
 1.39 with sigma of 0.001
 C1-C2 = C2-C3 = C3-C4 = C4-C5 = C5-N1 = N1-C1
 1.39 with sigma of 0.001
 C1B-C2B = C2B-C3 = C3-C4B = C4B-C5B = C5B-N1 = N1-C1B
 1.39 with sigma of 0.001
3. Restrained planarity
 C1, C2, C3, C4, C5, N1
 with sigma of 0.01
 C3, C1B, C2B, N1, C4B, C5B
 with sigma of 0.01
 C15, C16, C17, C18, C19, C20
 with sigma of 0.001
4. Others
 Fixed Sof: C15(0.5) C16(0.5) H16(0.5) C17(0.5) H17(0.5) C18(0.5) H18(0.5)
 C19(0.5) H19(0.5) C20(0.5) H20(0.5) C15B(0.5) C16B(0.5) H16B(0.5) C17B(0.5)
 H17B(0.5) C18B(0.5) H18B(0.5) C19B(0.5) H19B(0.5) C20B(0.5) H20B(0.5) C1(0.5)
 H1(0.5) C2(0.5) H2(0.5) C4(0.5) H4(0.5) C5(0.5) H5(0.5) C1B(0.5) H1B(0.5)
 C2B(0.5) H2B(0.5) C4B(0.5) H4B(0.5) C5B(0.5) H5B(0.5)
5.a Aromatic/amide H refined with riding coordinates:
 C10(H10), C11(H11), C12(H12), C13(H13), C14(H14), C16(H16), C17(H17),
 C18(H18), C19(H19), C20(H20), C16B(H16B), C17B(H17B), C18B(H18B), C19B(H19B),
 C20B(H20B), C22(H22), C23(H23), C24(H24), C25(H25), C26(H26), C1(H1), C2(H2),
 C4(H4), C5(H5), C1B(H1B), C2B(H2B), C4B(H4B), C5B(H5B)
;
_shelx_shelxl_version_number 2014/7
_olex2_submission_special_instructions 'No special instructions were received'

loop_
_space_group_symop_operation_xyz
'x, y, z'
'-x+1/2, -y+1/2, z'
'-x, y+1/2, -z+1/2'
'x+1/2, -y, -z+1/2'
'-x, -y, -z'
'x-1/2, y-1/2, -z'
'x, -y-1/2, z-1/2'
'-x-1/2, y, z-1/2'

loop_
_atom_site_label
_atom_site_type_symbol
_atom_site_fract_x
_atom_site_fract_y
_atom_site_fract_z
_atom_site_U_iso_or_equiv
_atom_site_adp_type
_atom_site_occupancy
_atom_site_site_symmetry_order
_atom_site_calc_flag
_atom_site_refinement_flags_posn
_atom_site_refinement_flags_adp
_atom_site_refinement_flags_occupancy
_atom_site_disorder_assembly
_atom_site_disorder_group
C3 C 0.09953(7) 0.44210(3) 0.50963(13) 0.0644(3) Uani 1 1 d D . . . .
C6 C 0.06817(6) 0.41386(3) 0.63712(16) 0.0595(3) Uani 1 1 d . . . . .
C7 C 0.04049(6) 0.39066(3) 0.74491(13) 0.0555(3) Uani 1 1 d . . . . .
C8 C 0.00054(6) 0.36284(3) 0.87587(14) 0.0551(3) Uani 1 1 d . . . . .
C9 C 0.07749(6) 0.34263(3) 0.98170(13) 0.0531(3) Uani 1 1 d . . . . .
C10 C 0.07232(6) 0.30477(3) 1.03195(15) 0.0573(3) Uani 1 1 d . . . . .
H10 H 0.0229 0.2898 0.9937 0.069 Uiso 1 1 calc R . . . .
C11 C 0.13853(6) 0.28771(3) 1.13861(16) 0.0651(3) Uani 1 1 d . . . . .
H11 H 0.1332 0.2614 1.1727 0.078 Uiso 1 1 calc R . . . .
C12 C 0.21103(7) 0.30829(4) 1.19482(17) 0.0754(4) Uani 1 1 d . . . . .
H12 H 0.2560 0.2966 1.2672 0.090 Uiso 1 1 calc R . . . .
C13 C 0.21735(8) 0.34728(5) 1.1428(2) 0.0903(4) Uani 1 1 d . . . . .
H13 H 0.2675 0.3621 1.1782 0.108 Uiso 1 1 calc R . . . .
C14 C 0.15062(7) 0.36373(4) 1.04062(17) 0.0717(3) Uani 1 1 d . . . . .
H14 H 0.1545 0.3902 1.0094 0.086 Uiso 1 1 calc R . . . .
C15 C -0.0548(3) 0.38501(6) 1.0225(12) 0.0495(17) Uani 0.5 1 d D . P A 1
C16 C -0.0874(3) 0.3635(2) 1.1691(9) 0.0444(14) Uani 0.5 1 d D . P A 1
H16 H -0.0858 0.3362 1.1767 0.053 Uiso 0.5 1 calc R . P A 1
C17 C -0.1227(2) 0.38767(6) 1.3029(9) 0.0505(12) Uani 0.5 1 d D . P A 1
H17 H -0.1458 0.3741 1.4060 0.061 Uiso 0.5 1 calc R . P A 1
C18 C -0.13152(13) 0.42738(5) 1.3186(3) 0.0567(5) Uani 0.5 1 d D . P A 1
H18 H -0.1579 0.4397 1.4218 0.068 Uiso 0.5 1 calc R . P A 1
C19 C -0.09777(10) 0.44726(5) 1.1679(2) 0.0539(5) Uani 0.5 1 d D . P A 1
H19 H -0.0995 0.4746 1.1608 0.065 Uiso 0.5 1 calc R . P A 1
C20 C -0.06131(14) 0.42492(6) 1.0283(3) 0.0523(5) Uani 0.5 1 d D . P A 1
H20 H -0.0382 0.4384 0.9252 0.063 Uiso 0.5 1 calc R . P A 1
C15B C -0.0610(3) 0.38115(11) 1.0041(11) 0.0411(11) Uani 0.5 1 d . . P A 2
C16B C -0.0792(3) 0.3672(2) 1.1842(10) 0.0453(13) Uani 0.5 1 d . . P A 2
H16B H -0.0446 0.3462 1.2269 0.054 Uiso 0.5 1 calc R . P A 2
C17B C -0.1432(3) 0.38162(9) 1.3034(8) 0.0372(6) Uani 0.5 1 d . . P A 2
H17B H -0.1616 0.3681 1.4105 0.045 Uiso 0.5 1 calc R . P A 2
C18B C -0.17959(12) 0.41823(4) 1.2534(3) 0.0421(4) Uani 0.5 1 d . . P A 2
H18B H -0.2194 0.4306 1.3359 0.051 Uiso 0.5 1 calc R . P A 2
C19B C -0.15912(10) 0.43587(5) 1.0923(2) 0.0431(4) Uani 0.5 1 d . . P A 2
H19B H -0.1844 0.4602 1.0629 0.052 Uiso 0.5 1 calc R . P A 2
C20B C -0.09991(13) 0.41786(5) 0.9686(3) 0.0386(4) Uani 0.5 1 d . . P A 2
H20B H -0.0854 0.4307 0.8571 0.046 Uiso 0.5 1 calc R . P A 2
C21 C -0.04997(6) 0.33364(3) 0.75598(12) 0.0490(2) Uani 1 1 d . . . . .
C22 C -0.00544(6) 0.31422(3) 0.61544(14) 0.0562(3) Uani 1 1 d . . . . .
H22 H 0.0558 0.3191 0.5961 0.067 Uiso 1 1 calc R . . . .
C23 C -0.04851(7) 0.28806(3) 0.50400(15) 0.0609(3) Uani 1 1 d . . . . .
H23 H -0.0173 0.2751 0.4088 0.073 Uiso 1 1 calc R . . . .
C24 C -0.13958(7) 0.28083(3) 0.53335(15) 0.0623(3) Uani 1 1 d . . . . .
H24 H -0.1698 0.2626 0.4586 0.075 Uiso 1 1 calc R . . . .
C25 C -0.18377(6) 0.29975(3) 0.66716(15) 0.0613(3) Uani 1 1 d . . . . .
H25 H -0.2452 0.2948 0.6846 0.074 Uiso 1 1 calc R . . . .
C26 C -0.14090(6) 0.32648(3) 0.78086(14) 0.0577(3) Uani 1 1 d . . . . .
H26 H -0.1730 0.3397 0.8741 0.069 Uiso 1 1 calc R . . . .
N1 N 0.16101(5) 0.49540(2) 0.24897(11) 0.0574(2) Uani 1 1 d D . . . .
C1 C 0.16269(12) 0.45619(3) 0.2107(2) 0.0592(5) Uani 0.5 1 d D . P B 1
H1 H 0.1849 0.4473 0.0958 0.071 Uiso 0.5 1 calc R . P B 1
C2 C 0.13197(10) 0.42988(5) 0.34024(18) 0.0629(5) Uani 0.5 1 d D . P B 1
H2 H 0.1332 0.4031 0.3125 0.076 Uiso 0.5 1 calc R . P B 1
C4 C 0.09872(14) 0.48141(3) 0.5463(3) 0.0642(5) Uani 0.5 1 d D . P B 1
H4 H 0.0769 0.4902 0.6615 0.077 Uiso 0.5 1 calc R . P B 1
C5 C 0.12918(13) 0.50804(5) 0.41814(18) 0.0595(5) Uani 0.5 1 d D . P B 1
H5 H 0.1282 0.5348 0.4461 0.071 Uiso 0.5 1 calc R . P B 1
C1B C 0.09268(10) 0.46995(4) 0.2075(2) 0.0581(5) Uani 0.5 1 d D . P B 2
H1B H 0.0669 0.4706 0.0882 0.070 Uiso 0.5 1 calc R . P B 2
C2B C 0.06102(11) 0.44363(5) 0.33587(17) 0.0587(5) Uani 0.5 1 d D . P B 2
H2B H 0.0135 0.4269 0.3051 0.070 Uiso 0.5 1 calc R . P B 2
C4B C 0.16966(10) 0.46497(4) 0.5683(2) 0.0584(5) Uani 0.5 1 d D . P B 2
H4B H 0.1969 0.4639 0.6862 0.070 Uiso 0.5 1 calc R . P B 2
C5B C 0.19335(12) 0.48971(5) 0.42608(17) 0.0558(5) Uani 0.5 1 d D . P B 2
H5B H 0.2416 0.5061 0.4562 0.067 Uiso 0.5 1 calc R . P B 2

loop_
_atom_site_aniso_label
_atom_site_aniso_U_11
_atom_site_aniso_U_22
_atom_site_aniso_U_33
_atom_site_aniso_U_23
_atom_site_aniso_U_13
_atom_site_aniso_U_12
C3 0.0719(6) 0.0669(6) 0.0543(6) 0.0139(5) -0.0090(5) -0.0217(5)
C6 0.0461(5) 0.0729(6) 0.0596(7) 0.0237(5) -0.0172(4) -0.0169(4)
C7 0.0492(5) 0.0690(6) 0.0483(6) 0.0202(4) -0.0159(4) -0.0122(4)
C8 0.0489(5) 0.0683(6) 0.0482(6) 0.0198(4) -0.0099(4) -0.0062(4)
C9 0.0465(5) 0.0724(6) 0.0404(5) 0.0191(4) -0.0057(4) -0.0047(4)
C10 0.0443(5) 0.0706(6) 0.0569(7) 0.0184(5) 0.0017(4) 0.0075(4)
C11 0.0576(6) 0.0835(7) 0.0541(6) 0.0185(5) 0.0012(4) 0.0206(5)
C12 0.0516(6) 0.1166(9) 0.0581(7) 0.0228(6) -0.0076(5) 0.0160(6)
C13 0.0617(6) 0.1195(10) 0.0897(10) 0.0249(8) -0.0344(6) -0.0090(7)
C14 0.0599(6) 0.0899(7) 0.0652(7) 0.0219(6) -0.0232(5) -0.0139(5)
C15 0.050(2) 0.052(2) 0.047(3) -0.0017(16) -0.0030(14) 0.0003(14)
C16 0.045(2) 0.0429(18) 0.045(2) 0.0014(14) -0.0022(14) -0.0002(14)
C17 0.051(2) 0.0497(16) 0.0509(15) 0.0005(14) -0.0006(17) -0.0020(12)
C18 0.0572(11) 0.0573(10) 0.0556(13) -0.0007(9) -0.0006(10) 0.0002(9)
C19 0.0536(10) 0.0545(9) 0.0537(12) 0.0006(8) -0.0006(8) -0.0001(8)
C20 0.0524(11) 0.0531(11) 0.0514(13) 0.0000(9) 0.0014(9) -0.0011(9)
C15B 0.0426(18) 0.0409(15) 0.040(2) -0.0015(13) 0.0020(13) 0.0006(12)
C16B 0.0446(17) 0.045(2) 0.046(2) -0.0010(14) 0.0013(14) -0.0029(13)
C17B 0.0376(13) 0.0356(9) 0.0385(13) 0.0002(10) 0.0004(12) -0.0014(10)
C18B 0.0428(8) 0.0419(8) 0.0415(10) -0.0004(7) 0.0000(7) -0.0007(7)
C19B 0.0435(8) 0.0429(7) 0.0430(9) 0.0008(7) -0.0007(7) -0.0011(6)
C20B 0.0386(8) 0.0368(8) 0.0403(10) 0.0004(7) 0.0004(7) -0.0001(7)
C21 0.0424(5) 0.0628(5) 0.0417(5) 0.0230(4) -0.0033(3) -0.0049(4)
C22 0.0485(5) 0.0674(6) 0.0528(6) 0.0178(5) 0.0015(4) -0.0009(4)
C23 0.0616(6) 0.0730(6) 0.0482(6) 0.0154(5) -0.0035(4) 0.0000(5)
C24 0.0651(6) 0.0695(6) 0.0524(6) 0.0214(5) -0.0121(4) -0.0100(5)
C25 0.0489(5) 0.0827(7) 0.0523(7) 0.0212(5) -0.0064(4) -0.0154(4)
C26 0.0423(5) 0.0888(7) 0.0421(5) 0.0187(5) -0.0024(3) -0.0092(4)
N1 0.0569(5) 0.0583(5) 0.0571(6) 0.0006(4) 0.0001(4) -0.0019(3)
C1 0.0595(11) 0.0570(10) 0.0610(12) 0.0076(9) 0.0038(9) -0.0004(8)
C2 0.0537(10) 0.0676(11) 0.0675(14) 0.0164(10) 0.0040(9) 0.0009(9)
C4 0.0625(12) 0.0653(11) 0.0648(14) 0.0168(10) -0.0002(10) -0.0051(9)
C5 0.0620(11) 0.0621(10) 0.0544(12) 0.0052(9) 0.0045(9) -0.0079(9)
C1B 0.0693(12) 0.0546(9) 0.0504(11) 0.0065(9) -0.0043(9) -0.0069(9)
C2B 0.0666(12) 0.0611(10) 0.0484(12) 0.0093(9) -0.0007(9) -0.0027(9)
C4B 0.0567(10) 0.0573(10) 0.0611(13) 0.0033(9) 0.0029(9) -0.0114(8)
C5B 0.0589(10) 0.0545(9) 0.0539(12) 0.0005(8) 0.0038(9) -0.0102(8)

loop_
_atom_type_symbol
_atom_type_description
_atom_type_scat_dispersion_real
_atom_type_scat_dispersion_imag
_atom_type_scat_source
C C 0.0181 0.0091 'International Tables Vol C Tables 4.2.6.8 and 6.1.1.4'
H H 0.0000 0.0000 'International Tables Vol C Tables 4.2.6.8 and 6.1.1.4'
N N 0.0311 0.0180 'International Tables Vol C Tables 4.2.6.8 and 6.1.1.4'

loop_
_geom_angle_atom_site_label_1
_geom_angle_atom_site_label_2
_geom_angle_atom_site_label_3
_geom_angle
_geom_angle_site_symmetry_1
_geom_angle_site_symmetry_3
_geom_angle_publ_flag
C2 C3 C6 118.69(10) . . ?
C2 C3 C4 118.17(12) . . ?
C4 C3 C6 123.13(11) . . ?
C2B C3 C6 118.42(10) . . ?
C4B C3 C6 116.45(9) . . ?
C4B C3 C2B 125.07(12) . . ?
C7 C6 C3 178.69(12) . . ?
C6 C7 C8 176.40(9) . . ?
C7 C8 C9 107.86(7) . . ?
C7 C8 C15 109.5(2) . . ?
C7 C8 C21 105.53(8) . . ?
C15 C8 C9 106.6(2) . . ?
C15B C8 C7 112.5(2) . . ?
C15B C8 C9 110.8(2) . . ?
C15B C8 C21 109.5(2) . . ?
C21 C8 C9 110.54(8) . . ?
C21 C8 C15 116.56(14) . . ?
C10 C9 C8 121.48(8) . . ?
C10 C9 C14 118.01(9) . . ?
C14 C9 C8 120.31(9) . . ?
C9 C10 H10 119.5 . . ?
C9 C10 C11 121.05(10) . . ?
C11 C10 H10 119.5 . . ?
C10 C11 H11 119.5 . . ?
C12 C11 C10 121.01(11) . . ?
C12 C11 H11 119.5 . . ?
C11 C12 H12 120.8 . . ?
C11 C12 C13 118.43(10) . . ?
C13 C12 H12 120.8 . . ?
C12 C13 H13 120.2 . . ?
C14 C13 C12 119.63(12) . . ?
C14 C13 H13 120.2 . . ?
C9 C14 H14 119.1 . . ?
C13 C14 C9 121.84(11) . . ?
C13 C14 H14 119.1 . . ?
C16 C15 C8 116.6(3) . . ?
C20 C15 C8 123.5(5) . . ?
C20 C15 C16 119.2(7) . . ?
C15 C16 H16 124.9 . . ?
C17 C16 C15 110.2(8) . . ?
C17 C16 H16 124.9 . . ?
C16 C17 H17 113.1 . . ?
C16 C17 C18 133.9(6) . . ?
C18 C17 H17 113.1 . . ?
C17 C18 H18 123.4 . . ?
C17 C18 C19 113.2(3) . . ?
C19 C18 H18 123.4 . . ?
C18 C19 H19 121.9 . . ?
C20 C19 C18 116.20(17) . . ?
C20 C19 H19 121.9 . . ?
C15 C20 C19 127.3(4) . . ?
C15 C20 H20 116.3 . . ?
C19 C20 H20 116.3 . . ?
C16B C15B C8 124.2(3) . . ?
C16B C15B C20B 113.0(6) . . ?
C20B C15B C8 122.4(5) . . ?
C15B C16B H16B 117.1 . . ?
C17B C16B C15B 125.8(7) . . ?
C17B C16B H16B 117.1 . . ?
C16B C17B H17B 122.3 . . ?
C16B C17B C18B 115.4(5) . . ?
C18B C17B H17B 122.3 . . ?
C17B C18B H18B 118.9 . . ?
C19B C18B C17B 122.2(3) . . ?
C19B C18B H18B 118.9 . . ?
C18B C19B H19B 120.2 . . ?
C18B C19B C20B 119.50(15) . . ?
C20B C19B H19B 120.3 . . ?
C15B C20B H20B 118.6 . . ?
C19B C20B C15B 122.7(4) . . ?
C19B C20B H20B 118.6 . . ?
C22 C21 C8 119.61(8) . . ?
C22 C21 C26 118.56(9) . . ?
C26 C21 C8 121.81(9) . . ?
C21 C22 H22 119.3 . . ?
C23 C22 C21 121.38(9) . . ?
C23 C22 H22 119.3 . . ?
C22 C23 H23 120.4 . . ?
C22 C23 C24 119.12(10) . . ?
C24 C23 H23 120.4 . . ?
C23 C24 H24 119.9 . . ?
C25 C24 C23 120.17(10) . . ?
C25 C24 H24 119.9 . . ?
C24 C25 H25 119.4 . . ?
C24 C25 C26 121.27(9) . . ?
C26 C25 H25 119.4 . . ?
C21 C26 H26 120.3 . . ?
C25 C26 C21 119.48(10) . . ?
C25 C26 H26 120.3 . . ?
C5 N1 C1 119.48(11) . . ?
C5B N1 C1B 111.70(11) . . ?
N1 C1 H1 119.9 . . ?
N1 C1 C2 120.18(15) . . ?
C2 C1 H1 119.9 . . ?
C3 C2 C1 120.99(15) . . ?
C3 C2 H2 119.5 . . ?
C1 C2 H2 119.5 . . ?
C3 C4 H4 119.3 . . ?
C5 C4 C3 121.47(16) . . ?
C5 C4 H4 119.3 . . ?
N1 C5 C4 119.70(15) . . ?
N1 C5 H5 120.1 . . ?
C4 C5 H5 120.1 . . ?
N1 C1B H1B 119.1 . . ?
C2B C1B N1 121.85(15) . . ?
C2B C1B H1B 119.1 . . ?
C3 C2B C1B 119.35(15) . . ?
C3 C2B H2B 120.3 . . ?
C1B C2B H2B 120.3 . . ?
C3 C4B H4B 125.6 . . ?
C3 C4B C5B 108.73(13) . . ?
C5B C4B H4B 125.6 . . ?
N1 C5B C4B 133.26(14) . . ?
N1 C5B H5B 113.4 . . ?
C4B C5B H5B 113.4 . . ?

loop_
_geom_bond_atom_site_label_1
_geom_bond_atom_site_label_2
_geom_bond_distance
_geom_bond_site_symmetry_2
_geom_bond_publ_flag
C3 C6 1.4289(13) . ?
C3 C2 1.3898(10) . ?
C3 C4 1.3909(10) . ?
C3 C2B 1.3897(10) . ?
C3 C4B 1.3896(10) . ?
C6 C7 1.1983(13) . ?
C7 C8 1.4832(12) . ?
C8 C9 1.5587(12) . ?
C8 C15 1.556(7) . ?
C8 C15B 1.460(7) . ?
C8 C21 1.5381(14) . ?
C9 C10 1.3669(14) . ?
C9 C14 1.3914(14) . ?
C10 H10 0.9500 . ?
C10 C11 1.3956(13) . ?
C11 H11 0.9500 . ?
C11 C12 1.3685(18) . ?
C12 H12 0.9500 . ?
C12 C13 1.409(2) . ?
C13 H13 0.9500 . ?
C13 C14 1.3745(16) . ?
C14 H14 0.9500 . ?
C15 C16 1.3900(11) . ?
C15 C20 1.3900(11) . ?
C16 H16 0.9500 . ?
C16 C17 1.3900(11) . ?
C17 H17 0.9500 . ?
C17 C18 1.3901(10) . ?
C18 H18 0.9500 . ?
C18 C19 1.3902(10) . ?
C19 H19 0.9500 . ?
C19 C20 1.3900(10) . ?
C20 H20 0.9500 . ?
C15B C16B 1.421(4) . ?
C15B C20B 1.427(3) . ?
C16B H16B 0.9500 . ?
C16B C17B 1.389(4) . ?
C17B H17B 0.9500 . ?
C17B C18B 1.431(3) . ?
C18B H18B 0.9500 . ?
C18B C19B 1.356(2) . ?
C19B H19B 0.9500 . ?
C19B C20B 1.413(2) . ?
C20B H20B 0.9500 . ?
C21 C22 1.3953(14) . ?
C21 C26 1.4053(13) . ?
C22 H22 0.9500 . ?
C22 C23 1.3790(15) . ?
C23 H23 0.9500 . ?
C23 C24 1.4123(16) . ?
C24 H24 0.9500 . ?
C24 C25 1.3489(17) . ?
C25 H25 0.9500 . ?
C25 C26 1.4005(16) . ?
C26 H26 0.9500 . ?
N1 C1 1.3901(9) . ?
N1 C5 1.3897(10) . ?
N1 C1B 1.3907(9) . ?
N1 C5B 1.3893(9) . ?
C1 H1 0.9500 . ?
C1 C2 1.3905(10) . ?
C2 H2 0.9500 . ?
C4 H4 0.9500 . ?
C4 C5 1.3901(10) . ?
C5 H5 0.9500 . ?
C1B H1B 0.9500 . ?
C1B C2B 1.3896(10) . ?
C2B H2B 0.9500 . ?
C4B H4B 0.9500 . ?
C4B C5B 1.3901(10) . ?
C5B H5B 0.9500 . ?

loop_
_geom_torsion_atom_site_label_1
_geom_torsion_atom_site_label_2
_geom_torsion_atom_site_label_3
_geom_torsion_atom_site_label_4
_geom_torsion
_geom_torsion_site_symmetry_1
_geom_torsion_site_symmetry_2
_geom_torsion_site_symmetry_3
_geom_torsion_site_symmetry_4
_geom_torsion_publ_flag
C3 C4 C5 N1 0.2(3) . . . . ?
C3 C4B C5B N1 0.7(3) . . . . ?
C6 C3 C2 C1 179.55(11) . . . . ?
C6 C3 C4 C5 -179.49(16) . . . . ?
C6 C3 C2B C1B -177.71(12) . . . . ?
C6 C3 C4B C5B 178.02(14) . . . . ?
C7 C8 C9 C10 -144.47(10) . . . . ?
C7 C8 C9 C14 40.74(14) . . . . ?
C7 C8 C15 C16 -172.05(14) . . . . ?
C7 C8 C15 C20 -2.1(3) . . . . ?
C7 C8 C15B C16B -152.0(4) . . . . ?
C7 C8 C15B C20B 19.5(5) . . . . ?
C7 C8 C21 C22 54.89(10) . . . . ?
C7 C8 C21 C26 -123.59(9) . . . . ?
C8 C9 C10 C11 -175.13(10) . . . . ?
C8 C9 C14 C13 176.44(12) . . . . ?
C8 C15 C16 C17 170.4(3) . . . . ?
C8 C15 C20 C19 -169.7(3) . . . . ?
C8 C15B C16B C17B -173.5(5) . . . . ?
C8 C15B C20B C19B -179.7(3) . . . . ?
C8 C21 C22 C23 -179.48(8) . . . . ?
C8 C21 C26 C25 179.64(8) . . . . ?
C9 C8 C15 C16 -55.63(16) . . . . ?
C9 C8 C15 C20 114.3(3) . . . . ?
C9 C8 C15B C16B -31.2(5) . . . . ?
C9 C8 C15B C20B 140.3(4) . . . . ?
C9 C8 C21 C22 -61.47(10) . . . . ?
C9 C8 C21 C26 120.05(9) . . . . ?
C9 C10 C11 C12 -0.56(18) . . . . ?
C10 C9 C14 C13 1.5(2) . . . . ?
C10 C11 C12 C13 0.13(19) . . . . ?
C11 C12 C13 C14 1.1(2) . . . . ?
C12 C13 C14 C9 -1.9(2) . . . . ?
C14 C9 C10 C11 -0.22(17) . . . . ?
C15 C8 C9 C10 98.00(19) . . . . ?
C15 C8 C9 C14 -76.79(19) . . . . ?
C15 C8 C21 C22 176.7(2) . . . . ?
C15 C8 C21 C26 -1.8(3) . . . . ?
C15 C16 C17 C18 0.00(3) . . . . ?
C16 C15 C20 C19 0.00(7) . . . . ?
C16 C17 C18 C19 0.00(6) . . . . ?
C17 C18 C19 C20 0.00(7) . . . . ?
C18 C19 C20 C15 0.00(9) . . . . ?
C20 C15 C16 C17 0.00(3) . . . . ?
C15B C8 C9 C10 92.0(2) . . . . ?
C15B C8 C9 C14 -82.8(2) . . . . ?
C15B C8 C21 C22 176.2(2) . . . . ?
C15B C8 C21 C26 -2.2(2) . . . . ?
C15B C16B C17B C18B -13.8(6) . . . . ?
C16B C15B C20B C19B -7.3(5) . . . . ?
C16B C17B C18B C19B 6.0(4) . . . . ?
C17B C18B C19B C20B -0.1(3) . . . . ?
C18B C19B C20B C15B 1.0(4) . . . . ?
C20B C15B C16B C17B 14.3(6) . . . . ?
C21 C8 C9 C10 -29.56(13) . . . . ?
C21 C8 C9 C14 155.65(10) . . . . ?
C21 C8 C15 C16 68.3(2) . . . . ?
C21 C8 C15 C20 -121.8(2) . . . . ?
C21 C8 C15B C16B 90.9(4) . . . . ?
C21 C8 C15B C20B -97.5(4) . . . . ?
C21 C22 C23 C24 -0.06(14) . . . . ?
C22 C21 C26 C25 1.14(13) . . . . ?
C22 C23 C24 C25 0.90(14) . . . . ?
C23 C24 C25 C26 -0.70(15) . . . . ?
C24 C25 C26 C21 -0.33(15) . . . . ?
C26 C21 C22 C23 -0.95(13) . . . . ?
N1 C1 C2 C3 -0.28(16) . . . . ?
N1 C1B C2B C3 -1.18(16) . . . . ?
C1 N1 C5 C4 -0.6(2) . . . . ?
C2 C3 C4 C5 0.1(2) . . . . ?
C4 C3 C2 C1 -0.07(15) . . . . ?
C5 N1 C1 C2 0.6(2) . . . . ?
C1B N1 C5B C4B -2.2(3) . . . . ?
C2B C3 C4B C5B 0.9(2) . . . . ?
C4B C3 C2B C1B -0.65(16) . . . . ?
C5B N1 C1B C2B 2.32(19) . . . . ?
